data_4507307
loop_
_publ_author_name
'Zhang, Xiutang'
'Fan, Liming'
'Sun, Zhong'
'Zhang, Wei'
'Li, Dacheng'
'Dou, Jianmin'
'Han, Lei'

_publ_section_title
;
 Syntheses, Structures, and Properties of a Series of Multidimensional
 Metal--Organic Polymers Based on
 3,3&#x2032;,5,5&#x2032;-Biphenyltetracarboxylic Acid and N-Donor
 Ancillary Ligands
;
_journal_issue 2
_journal_name_full 'Crystal Growth &amp; Design'
_journal_page_first 792
_journal_paper_doi 10.1021/cg301502u
_journal_volume 13
_journal_year 2013
_chemical_formula_moiety 'C32 H17 O18 Zn3, 0.5(C16 H20 N4), H2 O'
_chemical_formula_sum 'C40 H29 N2 O19 Zn3'
_chemical_formula_weight 1037.76
_chemical_name_systematic
; 
 ? 
;
_space_group_IT_number 2
_symmetry_cell_setting triclinic
_symmetry_space_group_name_Hall '-P 1'
_symmetry_space_group_name_H-M 'P -1'
_atom_sites_solution_hydrogens geom
_atom_sites_solution_primary direct
_atom_sites_solution_secondary difmap
_audit_creation_method SHELXL-97
_cell_angle_alpha 74.017(6)
_cell_angle_beta 82.914(6)
_cell_angle_gamma 63.634(6)
_cell_formula_units_Z 2
_cell_length_a 11.360(3)
_cell_length_b 11.799(4)
_cell_length_c 16.350(5)
_cell_measurement_reflns_used 712
_cell_measurement_temperature 296(2)
_cell_measurement_theta_max 16.97
_cell_measurement_theta_min 2.38
_cell_volume 1887.6(10)
_computing_cell_refinement 'SAINT-Plus (Bruker, 2001)'
_computing_data_collection 'APEX2 (Bruker, 2004)'
_computing_data_reduction SAINT-Plus
_computing_molecular_graphics 'SHELXTL (Sheldrick, 2008)'
_computing_publication_material SHELXTL
_computing_structure_refinement 'SHELXL97 (Sheldrick, 2008)'
_computing_structure_solution 'SHELXS97 (Sheldrick, 2008)'
_diffrn_ambient_temperature 296(2)
_diffrn_measured_fraction_theta_full 0.984
_diffrn_measured_fraction_theta_max 0.984
_diffrn_measurement_device_type 'Bruker APEXII CCD'
_diffrn_measurement_method '\f and \w scans'
_diffrn_radiation_monochromator graphite
_diffrn_radiation_source 'fine-focus sealed tube'
_diffrn_radiation_type MoK\a
_diffrn_radiation_wavelength 0.71073
_diffrn_reflns_av_R_equivalents 0.0574
_diffrn_reflns_av_sigmaI/netI 0.0807
_diffrn_reflns_limit_h_max 13
_diffrn_reflns_limit_h_min -12
_diffrn_reflns_limit_k_max 13
_diffrn_reflns_limit_k_min -14
_diffrn_reflns_limit_l_max 19
_diffrn_reflns_limit_l_min -19
_diffrn_reflns_number 9056
_diffrn_reflns_theta_full 25.00
_diffrn_reflns_theta_max 25.00
_diffrn_reflns_theta_min 1.99
_diffrn_standards_number 0
_exptl_absorpt_coefficient_mu 1.983
_exptl_absorpt_correction_T_max 0.6267
_exptl_absorpt_correction_T_min 0.4559
_exptl_absorpt_correction_type multi-scan
_exptl_absorpt_process_details '(SADABS; Bruker, 2001)'
_exptl_crystal_colour yellow
_exptl_crystal_density_diffrn 1.826
_exptl_crystal_density_method 'not measured'
_exptl_crystal_description block
_exptl_crystal_F_000 1050
_exptl_crystal_size_max 0.47
_exptl_crystal_size_mid 0.35
_exptl_crystal_size_min 0.26
_refine_diff_density_max 0.712
_refine_diff_density_min -0.596
_refine_diff_density_rms 0.129
_refine_ls_extinction_method none
_refine_ls_goodness_of_fit_ref 0.998
_refine_ls_hydrogen_treatment mixed
_refine_ls_matrix_type full
_refine_ls_number_parameters 596
_refine_ls_number_reflns 6549
_refine_ls_number_restraints 13
_refine_ls_restrained_S_all 0.999
_refine_ls_R_factor_all 0.1037
_refine_ls_R_factor_gt 0.0673
_refine_ls_shift/su_max 0.001
_refine_ls_shift/su_mean 0.000
_refine_ls_structure_factor_coef Fsqd
_refine_ls_weighting_details 'calc w=1/[\s^2^(Fo^2^)+(0.0520P)^2^+0.0000P] where P=(Fo^2^+2Fc^2^)/3'
_refine_ls_weighting_scheme calc
_refine_ls_wR_factor_gt 0.1307
_refine_ls_wR_factor_ref 0.1523
_reflns_number_gt 3343
_reflns_number_total 6549
_reflns_threshold_expression I>2\s(I)
_cod_data_source_file cg301502u_si_007.cif
_cod_data_source_block z
_cod_depositor_comments
;
The following automatic conversions were performed:

'_symmetry_cell_setting' value 'Triclinic' changed to 'triclinic'
according to /home/saulius/struct/CIF-dictionaries/cif_core.dic
dictionary named 'cif_core.dic' version 2.4.2 from 2011-04-26.

Automatic conversion script
Id: cif_fix_values 1891 2012-01-12 08:04:46Z andrius 
;
_cod_original_cell_volume 1887.7(10)
_cod_original_sg_symbol_H-M P-1
_cod_database_code 4507307

loop_
_symmetry_equiv_pos_as_xyz
'x, y, z'
'-x, -y, -z'

loop_
_atom_site_label
_atom_site_type_symbol
_atom_site_fract_x
_atom_site_fract_y
_atom_site_fract_z
_atom_site_U_iso_or_equiv
_atom_site_adp_type
_atom_site_occupancy
_atom_site_symmetry_multiplicity
_atom_site_calc_flag
_atom_site_refinement_flags
C1 C 0.0736(7) 0.7110(6) 0.3968(4) 0.0125(16) Uani 1 1 d .
C2 C -0.0544(6) 0.7002(6) 0.3987(4) 0.0123(16) Uani 1 1 d .
C3 C -0.0515(6) 0.5821(6) 0.4025(4) 0.0128(16) Uani 1 1 d .
H3 H 0.0288 0.5093 0.4049 0.015 Uiso 1 1 calc R
C4 C -0.1690(7) 0.5697(6) 0.4030(4) 0.0154(16) Uani 1 1 d .
C5 C -0.2867(7) 0.6790(6) 0.4010(4) 0.0175(17) Uani 1 1 d .
H5 H -0.3651 0.6721 0.4008 0.021 Uiso 1 1 calc R
C6 C -0.2905(6) 0.8008(6) 0.3993(4) 0.0129(16) Uani 1 1 d .
C7 C -0.1733(6) 0.8090(6) 0.3987(4) 0.0130(16) Uani 1 1 d .
H7 H -0.1737 0.8881 0.3983 0.016 Uiso 1 1 calc R
C8 C -0.1718(7) 0.4424(6) 0.4077(4) 0.0128(16) Uani 1 1 d .
C9 C -0.4230(6) 0.9122(7) 0.4006(4) 0.0143(16) Uani 1 1 d .
C10 C -0.5258(6) 0.8824(6) 0.4411(4) 0.0123(15) Uani 1 1 d .
H10 H -0.5088 0.7959 0.4669 0.015 Uiso 1 1 calc R
C11 C -0.6531(6) 0.9802(7) 0.4434(4) 0.0132(16) Uani 1 1 d .
C12 C -0.6774(6) 1.1087(7) 0.4050(4) 0.0158(16) Uani 1 1 d .
H12 H -0.7626 1.1743 0.4034 0.019 Uiso 1 1 calc R
C13 C -0.5766(7) 1.1399(6) 0.3694(4) 0.0114(15) Uani 1 1 d .
C14 C -0.4500(6) 1.0415(6) 0.3660(4) 0.0115(15) Uani 1 1 d .
H14 H -0.3830 1.0637 0.3400 0.014 Uiso 1 1 calc R
C15 C -0.5983(8) 1.2808(7) 0.3345(4) 0.0178(17) Uani 1 1 d .
C16 C -0.7576(6) 0.9396(7) 0.4841(4) 0.0127(16) Uani 1 1 d .
C17 C 0.1499(7) 0.8317(7) 0.7135(5) 0.0196(17) Uani 1 1 d .
C18 C 0.1614(7) 0.8822(7) 0.7862(5) 0.0205(18) Uani 1 1 d .
C19 C 0.2629(7) 0.8002(6) 0.8431(4) 0.0151(16) Uani 1 1 d .
H19 H 0.3215 0.7200 0.8331 0.018 Uiso 1 1 calc R
C20 C 0.2804(7) 0.8313(7) 0.9122(5) 0.0178(17) Uani 1 1 d .
C21 C 0.1902(7) 0.9552(7) 0.9281(5) 0.0193(17) Uani 1 1 d .
H21 H 0.1969 0.9775 0.9771 0.023 Uiso 1 1 calc R
C22 C 0.0935(7) 1.0398(7) 0.8687(5) 0.0185(17) Uani 1 1 d .
C23 C 0.0769(6) 1.0028(6) 0.7988(4) 0.0138(16) Uani 1 1 d .
H23 H 0.0087 1.0596 0.7608 0.017 Uiso 1 1 calc R
C24 C -0.0021(7) 1.1705(7) 0.8819(6) 0.030(2) Uani 1 1 d .
C25 C 0.3944(6) 0.7405(6) 0.9709(4) 0.0136(16) Uani 1 1 d .
C26 C 0.5119(7) 0.6645(6) 0.9359(4) 0.0150(16) Uani 1 1 d .
H26 H 0.5176 0.6756 0.8772 0.018 Uiso 1 1 calc R
C27 C 0.6205(6) 0.5729(7) 0.9853(5) 0.0164(16) Uani 1 1 d .
C28 C 0.6101(7) 0.5547(6) 1.0739(4) 0.0147(16) Uani 1 1 d .
H28 H 0.6828 0.4970 1.1081 0.018 Uiso 1 1 calc R
C29 C 0.4930(7) 0.6218(6) 1.1100(4) 0.0150(16) Uani 1 1 d .
C30 C 0.3822(7) 0.7180(6) 1.0586(5) 0.0171(17) Uani 1 1 d .
H30 H 0.3035 0.7646 1.0836 0.020 Uiso 1 1 calc R
C31 C 0.7415(7) 0.4895(7) 0.9419(5) 0.0198(18) Uani 1 1 d .
C32 C 0.4761(8) 0.5879(6) 1.2048(5) 0.0172(17) Uani 1 1 d .
C33 C 0.5492(12) 0.9448(11) 0.8332(6) 0.063(3) Uani 1 1 d .
H33A H 0.5914 0.8510 0.8398 0.076 Uiso 1 1 calc R
H33B H 0.4671 0.9799 0.8031 0.076 Uiso 1 1 calc R
C34 C 0.5215(12) 0.9745(11) 0.9211(6) 0.048(3) Uani 1 1 d .
C35 C 0.4124(11) 1.0772(12) 0.9338(6) 0.055(3) Uani 1 1 d .
H35 H 0.3534 1.1302 0.8894 0.066 Uiso 1 1 calc R
C36 C 0.6135(11) 0.8946(11) 0.9861(6) 0.054(3) Uani 1 1 d .
H36 H 0.6900 0.8243 0.9765 0.065 Uiso 1 1 calc R
C37 C 0.8366(11) 0.7922(8) 0.7895(7) 0.062(3) Uani 1 1 d .
H37A H 0.7917 0.7515 0.7707 0.092 Uiso 1 1 calc R
H37B H 0.8448 0.7641 0.8503 0.092 Uiso 1 1 calc R
H37C H 0.9225 0.7678 0.7642 0.092 Uiso 1 1 calc R
C38 C 0.7624(10) 0.9330(9) 0.7641(5) 0.040(2) Uani 1 1 d .
C39 C 0.7027(8) 1.1437(8) 0.7094(6) 0.034(2) Uani 1 1 d .
H39 H 0.7081 1.2210 0.6805 0.041 Uiso 1 1 calc R
C40 C 0.5999(9) 1.1341(9) 0.7484(5) 0.035(2) Uani 1 1 d .
H40 H 0.5182 1.2027 0.7518 0.042 Uiso 1 1 calc R
Zn1 Zn 0.07262(9) 0.83244(9) 0.54857(6) 0.0313(3) Uani 1 1 d .
Zn2 Zn 0.39331(10) 0.61703(10) 0.64010(7) 0.0377(3) Uani 1 1 d D
Zn3 Zn 0.20368(10) 0.55884(10) 0.24711(7) 0.0418(3) Uani 1 1 d D
N1 N 0.8031(7) 1.0196(7) 0.7183(4) 0.0327(17) Uani 1 1 d .
H1 H 0.8805 1.0015 0.6970 0.039 Uiso 1 1 calc R
N2 N 0.6343(8) 1.0027(7) 0.7840(4) 0.0361(18) Uani 1 1 d .
O1 O 0.1683(4) 0.6321(4) 0.3630(3) 0.0182(11) Uani 1 1 d .
O2 O 0.0825(6) 0.7539(5) 0.1766(4) 0.0444(17) Uani 1 1 d .
O3 O 0.0348(7) 0.5111(7) 0.2416(5) 0.062(2) Uani 1 1 d D
O4 O -0.0634(5) 0.3491(4) 0.3978(3) 0.0201(12) Uani 1 1 d .
O5 O -0.2776(4) 0.4359(4) 0.4229(3) 0.0162(11) Uani 1 1 d .
O6 O -0.4971(5) 1.3011(5) 0.3186(4) 0.0293(14) Uani 1 1 d .
O7 O -0.7143(5) 1.3640(5) 0.3248(3) 0.0256(13) Uani 1 1 d .
O8 O -0.8757(5) 1.0201(5) 0.4716(3) 0.0201(12) Uani 1 1 d .
O9 O -0.7268(5) 0.8244(5) 0.5283(3) 0.0247(13) Uani 1 1 d .
O10 O 0.0795(4) 0.7958(5) 0.4263(3) 0.0198(12) Uani 1 1 d .
O11 O 0.0083(5) 1.2017(5) 0.9473(4) 0.0400(16) Uani 1 1 d .
O12 O 0.0533(5) 0.9063(5) 0.6612(3) 0.0250(13) Uani 1 1 d .
O13 O 0.2295(5) 0.7212(5) 0.7086(3) 0.0256(13) Uani 1 1 d .
O14 O 0.5665(5) 0.5112(6) 0.5705(4) 0.0356(15) Uani 1 1 d D
O15 O 0.5796(5) 0.5397(4) 1.2495(3) 0.0212(12) Uani 1 1 d .
H15 H 0.6423 0.5723 1.2342 0.025 Uiso 1 1 calc R
O16 O 0.3682(5) 0.6036(5) 1.2360(3) 0.0232(12) Uani 1 1 d .
O17 O 0.8344(5) 0.4020(6) 0.9893(4) 0.0387(15) Uani 1 1 d .
O18 O 0.7368(5) 0.5149(5) 0.8637(3) 0.0311(14) Uani 1 1 d .
O19 O 0.7810(15) 0.6310(15) 0.1876(7) 0.146(5) Uani 1 1 d D
H3W H 0.582(4) 0.434(2) 0.577(5) 0.080 Uiso 1 1 d D
H4W H 0.620(6) 0.533(5) 0.541(6) 0.080 Uiso 1 1 d D
H5W H 0.829(7) 0.560(4) 0.217(5) 0.080 Uiso 1 1 d D
H6W H 0.736(13) 0.685(7) 0.214(5) 0.080 Uiso 1 1 d D
H1W H -0.029(5) 0.563(4) 0.212(5) 0.080 Uiso 1 1 d D
H2W H 0.039(6) 0.437(3) 0.260(7) 0.080 Uiso 1 1 d D

loop_
_atom_site_aniso_label
_atom_site_aniso_U_11
_atom_site_aniso_U_22
_atom_site_aniso_U_33
_atom_site_aniso_U_23
_atom_site_aniso_U_13
_atom_site_aniso_U_12
C1 0.014(4) 0.009(4) 0.007(4) 0.002(3) 0.002(3) -0.001(3)
C2 0.006(4) 0.012(4) 0.014(4) 0.001(3) -0.004(3) -0.002(3)
C3 0.008(4) 0.011(4) 0.015(4) 0.001(3) -0.004(3) -0.001(3)
C4 0.019(4) 0.008(4) 0.021(4) -0.002(3) 0.005(3) -0.010(3)
C5 0.016(4) 0.012(4) 0.020(4) -0.001(3) 0.005(3) -0.004(3)
C6 0.012(4) 0.007(4) 0.012(4) 0.001(3) 0.000(3) 0.001(3)
C7 0.017(4) 0.008(4) 0.015(4) -0.002(3) 0.007(3) -0.008(3)
C8 0.016(4) 0.008(4) 0.009(4) 0.003(3) -0.005(3) -0.003(3)
C9 0.009(4) 0.017(4) 0.018(4) -0.010(3) 0.000(3) -0.004(3)
C10 0.010(4) 0.013(4) 0.017(4) -0.006(3) 0.007(3) -0.008(3)
C11 0.010(4) 0.019(4) 0.012(4) -0.009(3) -0.009(3) -0.002(3)
C12 0.004(4) 0.018(4) 0.016(4) -0.005(3) 0.002(3) 0.003(3)
C13 0.016(4) 0.012(4) 0.005(4) 0.002(3) -0.005(3) -0.006(3)
C14 0.009(4) 0.014(4) 0.013(4) -0.002(3) 0.007(3) -0.009(3)
C15 0.031(5) 0.012(4) 0.015(4) -0.009(3) -0.004(4) -0.009(4)
C16 0.008(4) 0.018(4) 0.017(4) -0.012(3) 0.010(3) -0.009(3)
C17 0.024(4) 0.025(5) 0.011(4) -0.005(3) -0.005(3) -0.011(4)
C18 0.034(5) 0.016(4) 0.017(4) 0.002(3) -0.006(4) -0.018(4)
C19 0.013(4) 0.008(4) 0.020(4) -0.005(3) 0.003(3) 0.000(3)
C20 0.014(4) 0.017(4) 0.019(4) -0.005(3) 0.007(3) -0.004(3)
C21 0.021(4) 0.021(4) 0.018(4) -0.007(3) -0.005(3) -0.009(3)
C22 0.022(4) 0.013(4) 0.023(4) -0.011(3) -0.001(4) -0.006(3)
C23 0.009(4) 0.012(4) 0.018(4) -0.002(3) -0.004(3) -0.002(3)
C24 0.014(4) 0.018(4) 0.051(6) -0.013(4) -0.013(4) 0.006(3)
C25 0.009(4) 0.012(4) 0.013(4) 0.006(3) -0.002(3) -0.004(3)
C26 0.031(4) 0.009(4) 0.011(4) 0.000(3) -0.006(3) -0.013(3)
C27 0.007(4) 0.017(4) 0.025(4) -0.006(3) 0.001(3) -0.005(3)
C28 0.009(4) 0.011(4) 0.018(4) -0.004(3) -0.007(3) 0.004(3)
C29 0.018(4) 0.009(4) 0.016(4) 0.003(3) -0.004(3) -0.006(3)
C30 0.011(4) 0.013(4) 0.026(5) -0.010(3) -0.001(3) -0.001(3)
C31 0.011(4) 0.020(4) 0.027(5) -0.012(4) 0.008(4) -0.005(3)
C32 0.029(5) 0.004(4) 0.015(4) -0.007(3) 0.003(4) -0.001(3)
C33 0.117(10) 0.085(8) 0.030(6) -0.024(6) 0.028(6) -0.082(8)
C34 0.085(8) 0.071(8) 0.034(6) -0.030(6) 0.022(6) -0.069(7)
C35 0.058(7) 0.104(10) 0.026(6) -0.013(6) 0.015(5) -0.061(7)
C36 0.070(8) 0.086(8) 0.038(6) -0.030(6) 0.023(6) -0.057(7)
C37 0.094(9) 0.023(6) 0.069(8) -0.017(5) -0.009(7) -0.021(6)
C38 0.059(7) 0.055(6) 0.019(5) -0.020(5) 0.005(5) -0.029(6)
C39 0.041(6) 0.026(5) 0.045(6) -0.015(4) 0.014(5) -0.022(4)
C40 0.038(5) 0.041(6) 0.036(5) -0.024(4) 0.017(4) -0.021(5)
Zn1 0.0268(6) 0.0315(6) 0.0373(6) -0.0110(5) 0.0022(5) -0.0131(5)
Zn2 0.0366(6) 0.0418(7) 0.0386(7) -0.0125(5) 0.0004(5) -0.0190(5)
Zn3 0.0401(7) 0.0364(6) 0.0413(7) -0.0102(5) -0.0011(5) -0.0093(5)
N1 0.038(4) 0.042(5) 0.030(4) -0.015(3) 0.012(3) -0.027(4)
N2 0.056(5) 0.052(5) 0.025(4) -0.023(4) 0.019(4) -0.042(4)
O1 0.017(3) 0.020(3) 0.023(3) -0.017(2) 0.006(2) -0.007(2)
O2 0.046(4) 0.031(3) 0.047(4) -0.025(3) -0.022(3) 0.006(3)
O3 0.055(5) 0.086(6) 0.070(6) -0.046(5) 0.008(4) -0.037(4)
O4 0.019(3) 0.012(3) 0.028(3) -0.006(2) -0.001(2) -0.004(2)
O5 0.014(3) 0.019(3) 0.022(3) -0.006(2) 0.002(2) -0.013(2)
O6 0.023(3) 0.022(3) 0.052(4) -0.013(3) 0.006(3) -0.017(3)
O7 0.011(3) 0.012(3) 0.045(4) -0.002(2) 0.005(2) -0.001(2)
O8 0.014(3) 0.025(3) 0.022(3) -0.010(2) 0.001(2) -0.008(2)
O9 0.020(3) 0.024(3) 0.031(3) -0.005(3) 0.006(2) -0.013(2)
O10 0.021(3) 0.018(3) 0.027(3) -0.011(2) 0.006(2) -0.012(2)
O11 0.033(3) 0.037(4) 0.042(4) -0.030(3) -0.004(3) 0.005(3)
O12 0.025(3) 0.029(3) 0.016(3) -0.007(2) -0.008(2) -0.005(2)
O13 0.023(3) 0.020(3) 0.025(3) -0.013(2) 0.003(2) 0.001(2)
O14 0.023(3) 0.059(4) 0.029(4) -0.025(3) 0.013(3) -0.016(3)
O15 0.013(3) 0.021(3) 0.023(3) 0.001(2) -0.002(2) -0.005(2)
O16 0.025(3) 0.030(3) 0.013(3) -0.004(2) 0.005(2) -0.013(3)
O17 0.022(3) 0.040(4) 0.035(4) -0.017(3) 0.003(3) 0.007(3)
O18 0.030(3) 0.032(3) 0.018(3) -0.009(3) 0.007(3) -0.001(3)
O19 0.162(15) 0.181(13) 0.106(9) 0.012(8) -0.054(9) -0.096(10)

loop_
_atom_type_symbol
_atom_type_description
_atom_type_scat_dispersion_real
_atom_type_scat_dispersion_imag
_atom_type_scat_source
C C 0.0033 0.0016 'International Tables Vol C Tables 4.2.6.8 and 6.1.1.4'
H H 0.0000 0.0000 'International Tables Vol C Tables 4.2.6.8 and 6.1.1.4'
N N 0.0061 0.0033 'International Tables Vol C Tables 4.2.6.8 and 6.1.1.4'
O O 0.0106 0.0060 'International Tables Vol C Tables 4.2.6.8 and 6.1.1.4'
Zn Zn 0.2839 1.4301 'International Tables Vol C Tables 4.2.6.8 and 6.1.1.4'

loop_
_geom_angle_atom_site_label_1
_geom_angle_atom_site_label_2
_geom_angle_atom_site_label_3
_geom_angle
_geom_angle_site_symmetry_1
_geom_angle_site_symmetry_3
O1 C1 O10 124.5(6) . .
O1 C1 C2 115.2(6) . .
O10 C1 C2 120.3(6) . .
C3 C2 C7 120.6(6) . .
C3 C2 C1 119.2(6) . .
C7 C2 C1 120.2(6) . .
C2 C3 C4 120.4(6) . .
C2 C3 H3 119.8 . .
C4 C3 H3 119.8 . .
C5 C4 C3 118.5(6) . .
C5 C4 C8 118.7(6) . .
C3 C4 C8 122.7(6) . .
C4 C5 C6 121.4(7) . .
C4 C5 H5 119.3 . .
C6 C5 H5 119.3 . .
C7 C6 C5 118.3(6) . .
C7 C6 C9 124.4(6) . .
C5 C6 C9 117.3(6) . .
C6 C7 C2 120.7(6) . .
C6 C7 H7 119.6 . .
C2 C7 H7 119.6 . .
O5 C8 O4 125.4(6) . .
O5 C8 C4 117.8(6) . .
O4 C8 C4 116.8(6) . .
C14 C9 C10 118.0(6) . .
C14 C9 C6 124.4(6) . .
C10 C9 C6 117.6(6) . .
C11 C10 C9 121.3(6) . .
C11 C10 H10 119.3 . .
C9 C10 H10 119.3 . .
C12 C11 C10 118.9(6) . .
C12 C11 C16 123.2(6) . .
C10 C11 C16 117.9(6) . .
C13 C12 C11 120.3(6) . .
C13 C12 H12 119.8 . .
C11 C12 H12 119.8 . .
C12 C13 C14 120.3(6) . .
C12 C13 C15 121.3(6) . .
C14 C13 C15 118.4(6) . .
C9 C14 C13 121.0(6) . .
C9 C14 H14 119.5 . .
C13 C14 H14 119.5 . .
O7 C15 O6 126.9(6) . .
O7 C15 C13 116.4(7) . .
O6 C15 C13 116.7(6) . .
O8 C16 O9 120.9(6) . .
O8 C16 C11 119.1(6) . .
O9 C16 C11 119.9(6) . .
O13 C17 O12 123.5(7) . .
O13 C17 C18 118.9(6) . .
O12 C17 C18 117.6(7) . .
C23 C18 C19 119.0(7) . .
C23 C18 C17 123.9(7) . .
C19 C18 C17 117.0(7) . .
C20 C19 C18 122.8(7) . .
C20 C19 H19 118.6 . .
C18 C19 H19 118.6 . .
C19 C20 C21 119.0(7) . .
C19 C20 C25 120.8(6) . .
C21 C20 C25 120.2(7) . .
C22 C21 C20 118.0(7) . .
C22 C21 H21 121.0 . .
C20 C21 H21 121.0 . .
C21 C22 C23 121.1(6) . .
C21 C22 C24 120.1(7) . .
C23 C22 C24 118.6(7) . .
C18 C23 C22 119.9(6) . .
C18 C23 H23 120.1 . .
C22 C23 H23 120.1 . .
O2 C24 O11 123.7(7) 2_576 .
O2 C24 C22 117.2(8) 2_576 .
O11 C24 C22 118.9(7) . .
C30 C25 C26 119.0(6) . .
C30 C25 C20 122.4(6) . .
C26 C25 C20 118.1(6) . .
C27 C26 C25 122.5(7) . .
C27 C26 H26 118.8 . .
C25 C26 H26 118.8 . .
C26 C27 C28 118.4(6) . .
C26 C27 C31 118.6(7) . .
C28 C27 C31 122.8(6) . .
C29 C28 C27 120.1(6) . .
C29 C28 H28 119.9 . .
C27 C28 H28 119.9 . .
C28 C29 C30 121.1(7) . .
C28 C29 C32 120.0(6) . .
C30 C29 C32 118.7(6) . .
C25 C30 C29 118.7(7) . .
C25 C30 H30 120.6 . .
C29 C30 H30 120.6 . .
O18 C31 O17 127.2(7) . .
O18 C31 C27 116.0(7) . .
O17 C31 C27 116.8(7) . .
O16 C32 O15 122.9(7) . .
O16 C32 C29 120.5(7) . .
O15 C32 C29 116.6(7) . .
N2 C33 C34 110.0(7) . .
N2 C33 H33A 109.7 . .
C34 C33 H33A 109.7 . .
N2 C33 H33B 109.7 . .
C34 C33 H33B 109.7 . .
H33A C33 H33B 108.2 . .
C35 C34 C36 121.2(10) . .
C35 C34 C33 119.9(11) . .
C36 C34 C33 118.9(11) . .
C34 C35 C36 120.3(10) . 2_677
C34 C35 H35 119.8 . .
C36 C35 H35 119.8 2_677 .
C35 C36 C34 118.5(10) 2_677 .
C35 C36 H36 120.8 2_677 .
C34 C36 H36 120.8 . .
C38 C37 H37A 109.5 . .
C38 C37 H37B 109.5 . .
H37A C37 H37B 109.5 . .
C38 C37 H37C 109.5 . .
H37A C37 H37C 109.5 . .
H37B C37 H37C 109.5 . .
N1 C38 N2 105.9(8) . .
N1 C38 C37 127.9(9) . .
N2 C38 C37 126.2(9) . .
C40 C39 N1 108.4(7) . .
C40 C39 H39 125.8 . .
N1 C39 H39 125.8 . .
C39 C40 N2 107.3(8) . .
C39 C40 H40 126.4 . .
N2 C40 H40 126.4 . .
O4 Zn1 O8 107.45(19) 2_566 2_476
O4 Zn1 O10 87.26(19) 2_566 .
O8 Zn1 O10 91.83(19) 2_476 .
O4 Zn1 O12 102.16(19) 2_566 .
O8 Zn1 O12 81.80(19) 2_476 .
O10 Zn1 O12 169.85(19) . .
O4 Zn1 O9 115.92(18) 2_566 1_655
O8 Zn1 O9 136.63(19) 2_476 1_655
O10 Zn1 O9 90.40(19) . 1_655
O12 Zn1 O9 88.9(2) . 1_655
O6 Zn2 O13 88.3(2) 2_576 .
O6 Zn2 O15 97.9(2) 2_576 2_667
O13 Zn2 O15 83.10(19) . 2_667
O6 Zn2 O5 169.10(19) 2_576 2_566
O13 Zn2 O5 92.1(2) . 2_566
O15 Zn2 O5 92.93(19) 2_667 2_566
O6 Zn2 O14 90.0(2) 2_576 .
O13 Zn2 O14 178.3(2) . .
O15 Zn2 O14 97.0(2) 2_667 .
O5 Zn2 O14 89.6(2) 2_566 .
O18 Zn3 O7 89.8(2) 2_666 1_645
O18 Zn3 O16 91.0(2) 2_666 1_554
O7 Zn3 O16 100.39(19) 1_645 1_554
O18 Zn3 O2 93.5(2) 2_666 .
O7 Zn3 O2 168.1(2) 1_645 .
O16 Zn3 O2 91.0(2) 1_554 .
O18 Zn3 O1 172.6(2) 2_666 .
O7 Zn3 O1 89.1(2) 1_645 .
O16 Zn3 O1 81.97(18) 1_554 .
O2 Zn3 O1 89.0(2) . .
O18 Zn3 O3 82.2(3) 2_666 .
O7 Zn3 O3 82.0(2) 1_645 .
O16 Zn3 O3 172.8(2) 1_554 .
O2 Zn3 O3 87.1(3) . .
O1 Zn3 O3 104.9(2) . .
C38 N1 C39 109.8(7) . .
C38 N1 H1 125.1 . .
C39 N1 H1 125.1 . .
C38 N2 C40 108.7(7) . .
C38 N2 C33 124.5(9) . .
C40 N2 C33 126.8(8) . .
C1 O1 Zn3 137.3(5) . .
C24 O2 Zn3 150.1(6) 2_576 .
Zn3 O3 H1W 121(3) . .
Zn3 O3 H2W 123(3) . .
H1W O3 H2W 114.6(2) . .
C8 O4 Zn1 110.3(4) . 2_566
C8 O5 Zn2 134.3(5) . 2_566
C15 O6 Zn2 141.9(5) . 2_576
C15 O7 Zn3 130.4(5) . 1_465
C16 O8 Zn1 175.8(5) . 2_476
C16 O9 Zn1 98.4(4) . 1_455
C1 O10 Zn1 137.8(4) . .
C17 O12 Zn1 112.1(5) . .
C17 O13 Zn2 143.6(5) . .
Zn2 O14 H3W 114(3) . .
Zn2 O14 H4W 132(3) . .
H3W O14 H4W 114.6(4) . .
C32 O15 Zn2 119.0(4) . 2_667
C32 O15 H15 120.5 . .
Zn2 O15 H15 120.5 2_667 .
C32 O16 Zn3 148.0(5) . 1_556
C31 O18 Zn3 146.6(5) . 2_666
H5W O19 H6W 114.6(2) . .

loop_
_geom_bond_atom_site_label_1
_geom_bond_atom_site_label_2
_geom_bond_distance
_geom_bond_site_symmetry_2
C1 O1 1.256(8) .
C1 O10 1.254(8) .
C1 C2 1.510(9) .
C2 C3 1.364(9) .
C2 C7 1.390(9) .
C3 C4 1.405(9) .
C3 H3 0.9300 .
C4 C5 1.382(9) .
C4 C8 1.498(9) .
C5 C6 1.411(10) .
C5 H5 0.9300 .
C6 C7 1.375(9) .
C6 C9 1.499(9) .
C7 H7 0.9300 .
C8 O5 1.229(8) .
C8 O4 1.264(8) .
C9 C14 1.376(9) .
C9 C10 1.404(9) .
C10 C11 1.397(9) .
C10 H10 0.9300 .
C11 C12 1.385(9) .
C11 C16 1.489(9) .
C12 C13 1.370(9) .
C12 H12 0.9300 .
C13 C14 1.397(9) .
C13 C15 1.516(9) .
C14 H14 0.9300 .
C15 O7 1.241(8) .
C15 O6 1.258(8) .
C16 O8 1.254(8) .
C16 O9 1.261(8) .
C17 O13 1.231(8) .
C17 O12 1.292(8) .
C17 C18 1.511(10) .
C18 C23 1.375(10) .
C18 C19 1.382(10) .
C19 C20 1.341(10) .
C19 H19 0.9300 .
C20 C21 1.438(10) .
C20 C25 1.502(9) .
C21 C22 1.380(10) .
C21 H21 0.9300 .
C22 C23 1.390(10) .
C22 C24 1.497(10) .
C23 H23 0.9300 .
C24 O2 1.252(9) 2_576
C24 O11 1.256(10) .
C25 C30 1.386(10) .
C25 C26 1.394(10) .
C26 C27 1.388(9) .
C26 H26 0.9300 .
C27 C28 1.402(10) .
C27 C31 1.518(10) .
C28 C29 1.369(10) .
C28 H28 0.9300 .
C29 C30 1.430(9) .
C29 C32 1.501(10) .
C30 H30 0.9300 .
C31 O18 1.233(9) .
C31 O17 1.254(8) .
C32 O16 1.221(8) .
C32 O15 1.276(8) .
C33 N2 1.464(11) .
C33 C34 1.534(13) .
C33 H33A 0.9700 .
C33 H33B 0.9700 .
C34 C35 1.337(15) .
C34 C36 1.400(14) .
C35 C36 1.403(13) 2_677
C35 H35 0.9300 .
C36 C35 1.403(13) 2_677
C36 H36 0.9300 .
C37 C38 1.451(12) .
C37 H37A 0.9600 .
C37 H37B 0.9600 .
C37 H37C 0.9600 .
C38 N1 1.315(10) .
C38 N2 1.367(11) .
C39 C40 1.295(11) .
C39 N1 1.381(10) .
C39 H39 0.9300 .
C40 N2 1.383(10) .
C40 H40 0.9300 .
Zn1 O4 2.123(5) 2_566
Zn1 O8 2.133(5) 2_476
Zn1 O10 2.144(5) .
Zn1 O12 2.193(5) .
Zn1 O9 2.225(5) 1_655
Zn2 O6 2.084(5) 2_576
Zn2 O13 2.108(5) .
Zn2 O15 2.137(5) 2_667
Zn2 O5 2.143(5) 2_566
Zn2 O14 2.185(5) .
Zn3 O18 2.130(6) 2_666
Zn3 O7 2.133(5) 1_645
Zn3 O16 2.132(5) 1_554
Zn3 O2 2.154(6) .
Zn3 O1 2.215(5) .
Zn3 O3 2.245(6) .
N1 H1 0.8600 .
O2 C24 1.252(9) 2_576
O3 H1W 0.8201(11) .
O3 H2W 0.8201(11) .
O4 Zn1 2.123(5) 2_566
O5 Zn2 2.143(5) 2_566
O6 Zn2 2.084(5) 2_576
O7 Zn3 2.133(5) 1_465
O8 Zn1 2.133(5) 2_476
O9 Zn1 2.225(5) 1_455
O14 H3W 0.821(4) .
O14 H4W 0.821(4) .
O15 Zn2 2.137(5) 2_667
O15 H15 0.9300 .
O16 Zn3 2.132(5) 1_556
O18 Zn3 2.130(6) 2_666
O19 H5W 0.8200(13) .
O19 H6W 0.8199(11) .
